data_4060176
_journal_name_full Organometallics
_journal_year 2005
_chemical_formula_sum 'C32 H22 Co4 Fe O14'
_chemical_formula_weight 922.07
_space_group_IT_number 60
_symmetry_cell_setting orthorhombic
_symmetry_space_group_name_Hall '-P 2n 2ab'
_symmetry_space_group_name_H-M 'P b c n'
_atom_sites_solution_hydrogens geom
_atom_sites_solution_primary direct
_atom_sites_solution_secondary difmap
_cell_angle_alpha 90.00
_cell_angle_beta 90.00
_cell_angle_gamma 90.00
_cell_formula_units_Z 4
_cell_length_a 12.3936(3)
_cell_length_b 10.4536(2)
_cell_length_c 26.6811(5)
_cell_measurement_reflns_used ?
_cell_measurement_temperature 180(2)
_cell_measurement_theta_max ?
_cell_measurement_theta_min ?
_cell_volume 3456.74(12)
_diffrn_ambient_temperature 180(2)
_diffrn_detector_area_resol_mean 9109
_diffrn_measurement_device_type KappaCCD
_diffrn_measurement_method CCD
_diffrn_radiation_monochromator graphite
_diffrn_radiation_source 'fine-focus sealed tube'
_diffrn_radiation_type MoK\a
_diffrn_radiation_wavelength 0.71069
_diffrn_reflns_av_R_equivalents 0.0974
_diffrn_reflns_av_sigmaI/netI 0.0455
_diffrn_reflns_limit_h_max 12
_diffrn_reflns_limit_h_min -12
_diffrn_reflns_limit_k_max 10
_diffrn_reflns_limit_k_min -7
_diffrn_reflns_limit_l_max 26
_diffrn_reflns_limit_l_min -26
_diffrn_reflns_theta_max 20.62
_diffrn_reflns_theta_min 3.63
_exptl_absorpt_coefficient_mu 2.357
_exptl_absorpt_correction_T_max 0.759
_exptl_absorpt_correction_T_min 0.493
_exptl_absorpt_correction_type multi-scan
_exptl_absorpt_process_details
;
multi-scan from symmetry-related measurements
 Sortav (Blessing 1995)
;
_exptl_crystal_colour ?
_exptl_crystal_density_diffrn 1.772
_exptl_crystal_density_meas ?
_exptl_crystal_density_method 'not measured'
_exptl_crystal_description ?
_exptl_crystal_F_000 1840
_exptl_crystal_size_max 0.16
_exptl_crystal_size_mid 0.14
_exptl_crystal_size_min 0.12
_refine_ls_extinction_coef ?
_refine_ls_extinction_method none
_refine_ls_goodness_of_fit_ref 1.202
_refine_ls_hydrogen_treatment mixed
_refine_ls_matrix_type full
_refine_ls_number_parameters 236
_refine_ls_number_reflns 1753
_refine_ls_number_restraints 1
_refine_ls_restrained_S_all 1.204
_refine_ls_R_factor_all 0.0384
_refine_ls_R_factor_gt 0.0327
_refine_ls_shift/su_max 0.001
_refine_ls_shift/su_mean 0.000
_refine_ls_structure_factor_coef Fsqd
_refine_ls_weighting_details 'calc w=1/[\s^2^(Fo^2^)+(0.0689P)^2^+0.9471P] where P=(Fo^2^+2Fc^2^)/3'
_refine_ls_weighting_scheme calc
_refine_ls_wR_factor_gt 0.0900
_refine_ls_wR_factor_ref 0.1067
_reflns_number_gt 1603
_reflns_number_total 1753
_reflns_threshold_expression >2sigma(I)
_cod_original_sg_symbol_H-M Pbcn
_cod_database_code 4060176

loop_
_symmetry_equiv_pos_as_xyz
'x, y, z'
'-x+1/2, -y+1/2, z+1/2'
'x+1/2, -y+1/2, -z'
'-x, y, -z+1/2'
'-x, -y, -z'
'x-1/2, y-1/2, -z-1/2'
'-x-1/2, y-1/2, z'
'x, -y, z-1/2'

loop_
_atom_site_label
_atom_site_type_symbol
_atom_site_fract_x
_atom_site_fract_y
_atom_site_fract_z
_atom_site_U_iso_or_equiv
_atom_site_adp_type
_atom_site_occupancy
_atom_site_symmetry_multiplicity
_atom_site_calc_flag
_atom_site_refinement_flags
_atom_site_disorder_assembly
_atom_site_disorder_group
Co1 Co 0.90568(4) 0.17874(6) 0.60316(2) 0.0256(3) Uani 1 1 d . . .
Co2 Co 1.09741(5) 0.20591(6) 0.58095(2) 0.0242(3) Uani 1 1 d . . .
Fe1 Fe 1.0000 0.01228(8) 0.7500 0.0208(3) Uani 1 2 d S . .
O1 O 0.9419(3) 0.4132(3) 0.70162(12) 0.0514(10) Uani 1 1 d D . .
H1 H 0.980(4) 0.358(4) 0.7240(15) 0.062 Uiso 1 1 d D . .
C1 C 1.0101(3) 0.4207(4) 0.65759(14) 0.0303(11) Uani 1 1 d . . .
C2 C 1.0155(3) 0.2899(4) 0.63457(14) 0.0231(11) Uani 1 1 d . . .
C3 C 1.0321(3) 0.1671(4) 0.64749(14) 0.0231(10) Uani 1 1 d . . .
C4 C 1.0726(3) 0.0803(4) 0.68561(14) 0.0230(11) Uani 1 1 d . . .
C5 C 1.1337(4) 0.1135(4) 0.72933(14) 0.0248(11) Uani 1 1 d . . .
H5 H 1.1504 0.1981 0.7398 0.030 Uiso 1 1 calc R . .
C6 C 1.1648(4) 0.0010(4) 0.75411(16) 0.0280(12) Uani 1 1 d . . .
H6 H 1.2066 -0.0038 0.7839 0.034 Uiso 1 1 calc R . .
C7 C 1.1230(4) -0.1041(4) 0.72700(16) 0.0302(11) Uani 1 1 d . . .
H7 H 1.1314 -0.1918 0.7355 0.036 Uiso 1 1 calc R . .
C8 C 1.0663(4) -0.0558(4) 0.68485(15) 0.0259(11) Uani 1 1 d . . .
H8 H 1.0301 -0.1058 0.6603 0.031 Uiso 1 1 calc R . .
C9 C 0.9578(5) 0.5172(5) 0.6228(2) 0.0478(14) Uani 1 1 d . . .
H9A H 0.8839 0.4901 0.6152 0.072 Uiso 1 1 calc R . .
H9B H 0.9994 0.5226 0.5916 0.072 Uiso 1 1 calc R . .
H9C H 0.9563 0.6013 0.6390 0.072 Uiso 1 1 calc R . .
C10 C 1.1216(4) 0.4648(4) 0.67316(17) 0.0350(12) Uani 1 1 d . . .
H10A H 1.1546 0.4002 0.6949 0.052 Uiso 1 1 calc R . .
H10B H 1.1159 0.5459 0.6914 0.052 Uiso 1 1 calc R . .
H10C H 1.1664 0.4768 0.6433 0.052 Uiso 1 1 calc R . .
O101 O 0.7288(3) 0.2389(3) 0.67208(12) 0.0462(9) Uani 1 1 d . . .
C101 C 0.7973(4) 0.2147(5) 0.64553(17) 0.0339(12) Uani 1 1 d . . .
O102 O 0.8289(3) 0.3197(3) 0.51386(13) 0.0474(10) Uani 1 1 d . . .
C102 C 0.8564(4) 0.2653(5) 0.54832(18) 0.0332(11) Uani 1 1 d . . .
O103 O 0.8694(3) -0.0943(4) 0.58103(13) 0.0562(10) Uani 1 1 d . . .
C103 C 0.8822(4) 0.0114(6) 0.58889(17) 0.0351(12) Uani 1 1 d . . .
O201 O 1.0968(3) 0.3883(4) 0.49614(15) 0.0642(13) Uani 1 1 d . . .
C201 C 1.0949(4) 0.3187(5) 0.5287(2) 0.0353(13) Uani 1 1 d . . .
O202 O 1.3207(3) 0.2416(3) 0.61342(12) 0.0457(9) Uani 1 1 d . . .
C202 C 1.2344(4) 0.2281(4) 0.60085(15) 0.0301(11) Uani 1 1 d . . .
O203 O 1.1243(3) -0.0464(4) 0.53407(14) 0.0583(10) Uani 1 1 d . . .
C203 C 1.1145(4) 0.0507(5) 0.55132(17) 0.0335(12) Uani 1 1 d . . .

loop_
_atom_site_aniso_label
_atom_site_aniso_U_11
_atom_site_aniso_U_22
_atom_site_aniso_U_33
_atom_site_aniso_U_23
_atom_site_aniso_U_13
_atom_site_aniso_U_12
Co1 0.0218(5) 0.0329(5) 0.0221(5) -0.0016(3) -0.0023(2) -0.0020(3)
Co2 0.0248(5) 0.0293(5) 0.0185(5) 0.0019(3) 0.0020(2) 0.0008(2)
Fe1 0.0212(6) 0.0233(6) 0.0179(5) 0.000 0.0036(4) 0.000
O1 0.051(2) 0.063(3) 0.040(2) -0.0211(18) 0.0167(18) -0.0148(19)
C1 0.038(3) 0.033(3) 0.020(2) -0.0044(19) 0.001(2) 0.000(2)
C2 0.019(3) 0.031(3) 0.020(2) 0.003(2) -0.0002(18) 0.0004(19)
C3 0.016(2) 0.037(3) 0.017(2) -0.0023(19) 0.0031(18) -0.003(2)
C4 0.018(2) 0.034(3) 0.017(2) 0.001(2) 0.0078(18) 0.003(2)
C5 0.018(2) 0.034(3) 0.022(2) 0.001(2) 0.0013(19) -0.002(2)
C6 0.026(3) 0.033(3) 0.025(2) 0.006(2) 0.0011(19) 0.008(2)
C7 0.035(3) 0.026(3) 0.030(2) 0.005(2) 0.011(2) 0.012(2)
C8 0.029(3) 0.025(3) 0.024(3) -0.004(2) 0.0085(19) 0.007(2)
C9 0.046(3) 0.038(3) 0.060(3) -0.008(3) -0.017(3) 0.012(3)
C10 0.037(3) 0.030(3) 0.038(3) -0.002(2) -0.002(2) -0.004(2)
O101 0.027(2) 0.072(3) 0.040(2) -0.0102(17) 0.0069(17) -0.0010(18)
C101 0.028(3) 0.044(3) 0.029(3) -0.001(2) -0.007(2) -0.002(2)
O102 0.049(2) 0.059(2) 0.0333(19) 0.0078(17) -0.0160(18) 0.0074(18)
C102 0.024(3) 0.039(3) 0.036(3) -0.013(3) 0.000(2) -0.005(2)
O103 0.066(3) 0.039(3) 0.063(2) -0.0068(19) -0.006(2) -0.016(2)
C103 0.026(3) 0.048(4) 0.031(3) 0.003(2) -0.003(2) -0.009(2)
O201 0.073(3) 0.070(3) 0.050(3) 0.032(2) 0.0070(17) 0.009(2)
C201 0.031(3) 0.046(3) 0.029(3) 0.004(3) 0.002(2) 0.007(2)
O202 0.031(2) 0.051(2) 0.055(2) -0.0001(16) -0.0055(18) 0.0002(18)
C202 0.036(3) 0.030(3) 0.024(3) 0.0015(19) 0.006(2) 0.002(2)
O203 0.084(3) 0.039(3) 0.051(2) -0.014(2) 0.004(2) 0.007(2)
C203 0.036(3) 0.041(3) 0.024(3) 0.006(2) 0.004(2) 0.000(2)
